data_7035009
loop_
_publ_author_name
'Nishikawa, Michihiro'
'Wakita, Yuri'
'Nishi, Tatsuya'
'Miura, Takumi'
'Tsubomura, Taro'

_publ_section_title
;
 Long-lived and oxygen-responsive photoluminescence in the solid state of
 copper(i) complexes bearing fluorinated diphosphine and bipyridine
 ligands.
;
_journal_issue 19
_journal_name_full 'Dalton transactions (Cambridge, England : 2003)'
_journal_page_first 9170
_journal_page_last 9181
_journal_paper_doi 10.1039/c5dt00199d
_journal_volume 44
_journal_year 2015
_chemical_formula_sum 'C41 H22 Cu F26 N2 O P3'
_chemical_formula_weight 1209.06
_chemical_name_systematic
;
 ?
;
_space_group_IT_number 61
_symmetry_cell_setting orthorhombic
_symmetry_space_group_name_Hall '-P 2bc 2ac'
_symmetry_space_group_name_H-M 'P c a b'
_atom_sites_solution_hydrogens geom
_atom_sites_solution_primary direct
_atom_sites_solution_secondary difmap
_audit_creation_date 2014-06-19T18:07:13-00:00
_audit_creation_method 'WinGX routine CIF_UPDATE'
_audit_update_record
;
2015-04-01 deposited with the CCDC.
2015-04-10 downloaded from the CCDC.
;
_cell_angle_alpha 90
_cell_angle_beta 90
_cell_angle_gamma 90
_cell_formula_units_Z 8
_cell_length_a 20.0258(9)
_cell_length_b 20.3253(9)
_cell_length_c 23.2280(11)
_cell_measurement_reflns_used 8017
_cell_measurement_temperature 123(2)
_cell_measurement_theta_max 27.4835
_cell_measurement_theta_min 3.2910
_cell_volume 9454.5(7)
_computing_cell_refinement 'CrystalClear (Rigaku Corp., 2000)'
_computing_data_collection 'CrystalClear (Rigaku Corp., 2000)'
_computing_data_reduction 'CrystalClear (Rigaku Corp., 2000)'
_computing_publication_material 'Mercury (Macrae et al., 2006)'
_computing_structure_refinement 'SHELXL-97 (Sheldrick, 1997)'
_computing_structure_solution
;
        'SIR92 (Giacovazzo et al, 1992)'
;
_diffrn_ambient_temperature 123(2)
_diffrn_measured_fraction_theta_full 0.956
_diffrn_measured_fraction_theta_max 0.956
_diffrn_measurement_device_type
;
        Saturn70 CCD (4x4 bin mode)
;
_diffrn_measurement_method dtprofit.ref
_diffrn_radiation_monochromator graphite
_diffrn_radiation_type MoK\a
_diffrn_radiation_wavelength 0.7107
_diffrn_reflns_av_R_equivalents 0.0564
_diffrn_reflns_av_unetI/netI 0.0346
_diffrn_reflns_limit_h_max 25
_diffrn_reflns_limit_h_min -25
_diffrn_reflns_limit_k_max 26
_diffrn_reflns_limit_k_min -26
_diffrn_reflns_limit_l_max 30
_diffrn_reflns_limit_l_min -29
_diffrn_reflns_number 84251
_diffrn_reflns_theta_full 25
_diffrn_reflns_theta_max 27.48
_diffrn_reflns_theta_min 3.29
_exptl_absorpt_coefficient_mu 0.703
_exptl_absorpt_correction_T_max 1
_exptl_absorpt_correction_T_min 0.9396
_exptl_absorpt_correction_type multi-scan
_exptl_crystal_colour Colorless
_exptl_crystal_density_diffrn 1.699
_exptl_crystal_density_method 'not measured'
_exptl_crystal_description Plate
_exptl_crystal_F_000 4784
_exptl_crystal_size_max 0.7
_exptl_crystal_size_mid 0.1
_exptl_crystal_size_min 0.1
_refine_diff_density_max 0.602
_refine_diff_density_min -0.426
_refine_diff_density_rms 0.072
_refine_ls_extinction_method none
_refine_ls_goodness_of_fit_ref 1.352
_refine_ls_hydrogen_treatment constr
_refine_ls_matrix_type full
_refine_ls_number_parameters 667
_refine_ls_number_reflns 10355
_refine_ls_number_restraints 0
_refine_ls_restrained_S_all 1.352
_refine_ls_R_factor_all 0.0827
_refine_ls_R_factor_gt 0.0777
_refine_ls_shift/su_max 0.003
_refine_ls_shift/su_mean 0.001
_refine_ls_structure_factor_coef Fsqd
_refine_ls_weighting_details 'calc w=1/[\s^2^(Fo^2^)+(0.0299P)^2^+19.7918P] where P=(Fo^2^+2Fc^2^)/3'
_refine_ls_weighting_scheme calc
_refine_ls_wR_factor_ref 0.1461
_reflns_number_gt 9883
_reflns_number_total 10355
_reflns_threshold_expression >2sigma(I)
_cod_data_source_file c5dt00199d2.cif
_cod_data_source_block 4PF6
_cod_depositor_comments
;
The following automatic conversions were performed:

'_symmetry_cell_setting' value 'Orthorhombic' changed to
'orthorhombic' according to
/usr/data/users/saulius/crontab/automatic-downloads/rss-feeds/RSC/lib/dictionaries/cif_core.dic
dictionary named 'cif_core.dic' version 2.4.2 from 2011-04-26.

'_exptl_absorpt_correction_type' value 'Multi-scan' changed to
'multi-scan' according to
/usr/data/users/saulius/crontab/automatic-downloads/rss-feeds/RSC/lib/dictionaries/cif_core.dic
dictionary named 'cif_core.dic' version 2.4.2 from 2011-04-26.

Automatic conversion script
Id: cif_fix_values 3271 2015-04-21 07:52:19Z andrius 

 Adding full bibliography for 7035008--7035012.cif.
;
_cod_original_sg_symbol_H-M Pcab
_cod_database_code 7035009

loop_
_symmetry_equiv_pos_as_xyz
'x, y, z'
'-x, -y+1/2, z+1/2'
'x+1/2, -y, -z+1/2'
'-x+1/2, y+1/2, -z'
'-x, -y, -z'
'x, y-1/2, -z-1/2'
'-x-1/2, y, z-1/2'
'x-1/2, -y-1/2, z'

loop_
_atom_site_label
_atom_site_fract_x
_atom_site_fract_y
_atom_site_fract_z
_atom_site_U_iso_or_equiv
_atom_site_adp_type
_atom_site_calc_flag
_atom_site_refinement_flags
_atom_site_occupancy
_atom_site_type_symbol
Cu1 0.95426(2) 0.16597(2) 0.239951(19) 0.02445(12) Uani d . 1 Cu
P1 0.96435(5) 0.20288(5) 0.14964(4) 0.0238(2) Uani d . 1 P
P2 0.94198(5) 0.26922(5) 0.27329(4) 0.0236(2) Uani d . 1 P
P3 0.70650(5) 0.24407(5) 0.20466(5) 0.0322(2) Uani d . 1 P
F20 1.04532(14) 0.38729(12) 0.24600(10) 0.0448(7) Uani d . 1 F
F6 1.01948(12) 0.26661(11) 0.03857(10) 0.0371(6) Uani d . 1 F
F15 0.89966(12) 0.41099(11) 0.30319(10) 0.0362(6) Uani d . 1 F
F10 1.04795(13) 0.07857(12) 0.15615(10) 0.0395(6) Uani d . 1 F
F1 0.90490(13) 0.07935(12) 0.11362(11) 0.0411(6) Uani d . 1 F
F8 1.18061(12) 0.10808(13) -0.00686(11) 0.0424(6) Uani d . 1 F
F14 0.79441(14) 0.45155(13) 0.36444(12) 0.0492(7) Uani d . 1 F
F19 1.13810(14) 0.43490(13) 0.31504(12) 0.0457(7) Uani d . 1 F
F11 0.83774(13) 0.19012(12) 0.33898(11) 0.0406(6) Uani d . 1 F
F7 1.11764(14) 0.22360(13) -0.03029(11) 0.0449(7) Uani d . 1 F
F9 1.14319(14) 0.03585(13) 0.08560(11) 0.0451(7) Uani d . 1 F
F5 0.86667(14) 0.30699(13) 0.08603(11) 0.0448(6) Uani d . 1 F
F12 0.73217(13) 0.23210(15) 0.39878(11) 0.0488(7) Uani d . 1 F
F16 0.98858(13) 0.22848(13) 0.38643(11) 0.0438(6) Uani d . 1 F
F101 0.71500(13) 0.30476(16) 0.24754(13) 0.0560(8) Uani d . 1 F
F17 1.08481(16) 0.27676(17) 0.45500(13) 0.0648(10) Uani d . 1 F
F18 1.15874(13) 0.38224(14) 0.42080(12) 0.0485(7) Uani d . 1 F
F13 0.70985(12) 0.36263(16) 0.41230(11) 0.0503(7) Uani d . 1 F
F4 0.75811(14) 0.27911(16) 0.02605(11) 0.0561(8) Uani d . 1 F
F2 0.79578(16) 0.05246(16) 0.05054(14) 0.0646(9) Uani d . 1 F
F102 0.78649(13) 0.23782(14) 0.20174(13) 0.0512(7) Uani d . 1 F
F103 0.70791(16) 0.29280(14) 0.15168(13) 0.0566(8) Uani d . 1 F
F105 0.62657(13) 0.25075(15) 0.20879(13) 0.0521(7) Uani d . 1 F
F3 0.72017(14) 0.15245(19) 0.00814(14) 0.0693(10) Uani d . 1 F
F100 0.70555(17) 0.19597(18) 0.25830(16) 0.0750(11) Uani d . 1 F
F104 0.70003(17) 0.18365(15) 0.16284(16) 0.0706(10) Uani d . 1 F
C4 1.03331(19) 0.00552(18) 0.33048(15) 0.0250(8) Uani d . 1 C
H4 1.0128 -0.0317 0.3477 0.03 Uiso calc R 1 H
C35 1.1014(2) 0.3836(2) 0.33266(18) 0.0317(9) Uani d . 1 C
C19 1.03103(18) 0.17557(18) 0.10110(15) 0.0236(7) Uani d . 1 C
N2 0.89245(15) 0.09059(15) 0.26041(14) 0.0253(7) Uani d . 1 N
C20 1.0509(2) 0.21035(18) 0.05255(16) 0.0273(8) Uani d . 1 C
C3 1.1022(2) 0.01244(18) 0.33272(16) 0.0273(8) Uani d . 1 C
C22 1.1328(2) 0.1303(2) 0.02843(17) 0.0309(9) Uani d . 1 C
C7 0.8839(2) -0.00453(19) 0.32036(19) 0.0319(9) Uani d . 1 C
H7 0.9048 -0.0344 0.3462 0.038 Uiso calc R 1 H
N1 1.02119(15) 0.10734(15) 0.27983(13) 0.0241(6) Uani d . 1 N
O101 0.0088(3) 0.0766(2) 0.55709(17) 0.0748(13) Uani d . 1 O
C25 0.87187(18) 0.29869(19) 0.31710(15) 0.0258(8) Uani d . 1 C
C21 1.1006(2) 0.1891(2) 0.01667(16) 0.0291(8) Uani d . 1 C
C18 0.8514(2) 0.2432(2) 0.07914(17) 0.0342(9) Uani d . 1 C
C6 0.92082(19) 0.04537(17) 0.29497(16) 0.0242(8) Uani d . 1 C
C34 1.1121(2) 0.3574(2) 0.38615(19) 0.0339(9) Uani d . 1 C
C31 1.01158(18) 0.30644(18) 0.31377(15) 0.0242(8) Uani d . 1 C
C37 0.9322(2) 0.31695(19) 0.20664(15) 0.0267(8) Uani d . 1 C
H37A 0.8853 0.3139 0.1933 0.032 Uiso calc R 1 H
H37B 0.9422 0.3638 0.2144 0.032 Uiso calc R 1 H
C38 0.97889(19) 0.29148(18) 0.15933(16) 0.0259(8) Uani d . 1 C
H38A 1.026 0.2994 0.1704 0.031 Uiso calc R 1 H
H38B 0.97 0.3151 0.1228 0.031 Uiso calc R 1 H
C8 0.8162(2) -0.0109(2) 0.3080(2) 0.0414(11) Uani d . 1 C
C2 1.1290(2) 0.0685(2) 0.30739(18) 0.0303(9) Uani d . 1 C
H2 1.176 0.075 0.3072 0.036 Uiso calc R 1 H
C33 1.0741(2) 0.3040(2) 0.40355(18) 0.0382(10) Uani d . 1 C
C29 0.8048(2) 0.3868(2) 0.35722(18) 0.0347(9) Uani d . 1 C
C24 1.06453(19) 0.11690(19) 0.11122(16) 0.0259(8) Uani d . 1 C
C28 0.7619(2) 0.3416(3) 0.38163(17) 0.0376(10) Uani d . 1 C
C23 1.1143(2) 0.09423(19) 0.07582(17) 0.0286(8) Uani d . 1 C
C9 0.7888(2) 0.0342(2) 0.2707(2) 0.0396(11) Uani d . 1 C
H9 0.743 0.0308 0.2604 0.048 Uiso calc R 1 H
C15 0.8130(2) 0.1148(3) 0.0602(2) 0.0456(12) Uani d . 1 C
C30 0.8589(2) 0.3651(2) 0.32550(17) 0.0296(8) Uani d . 1 C
C1 1.08772(19) 0.11463(19) 0.28260(17) 0.0290(8) Uani d . 1 C
H1 1.1071 0.1533 0.2668 0.035 Uiso calc R 1 H
C11 1.1450(2) -0.0387(2) 0.3612(2) 0.0432(11) Uani d . 1 C
H11A 1.1166 -0.0739 0.3764 0.065 Uiso calc R 1 H
H11B 1.1701 -0.0185 0.3928 0.065 Uiso calc R 1 H
H11C 1.1762 -0.057 0.3329 0.065 Uiso calc R 1 H
C36 1.0524(2) 0.3583(2) 0.29765(16) 0.0289(8) Uani d . 1 C
C5 0.99405(18) 0.05279(16) 0.30325(14) 0.0198(7) Uani d . 1 C
C14 0.8690(2) 0.1300(2) 0.09243(17) 0.0329(9) Uani d . 1 C
C100 -0.0573(3) 0.0917(3) 0.4721(3) 0.0658(16) Uani d . 1 C
H10A -0.0948 0.0831 0.4981 0.099 Uiso calc R 1 H
H10B -0.0569 0.0587 0.4413 0.099 Uiso calc R 1 H
H10C -0.0622 0.1356 0.4551 0.099 Uiso calc R 1 H
C17 0.7942(2) 0.2299(3) 0.04765(18) 0.0403(11) Uani d . 1 C
C13 0.89084(19) 0.1939(2) 0.10262(16) 0.0281(8) Uani d . 1 C
C32 1.0254(2) 0.2798(2) 0.36766(18) 0.0307(9) Uani d . 1 C
C10 0.8273(2) 0.0844(2) 0.24815(19) 0.0334(9) Uani d . 1 C
H10 0.8069 0.1155 0.2232 0.04 Uiso calc R 1 H
C27 0.7734(2) 0.2758(2) 0.37448(17) 0.0348(10) Uani d . 1 C
C26 0.8281(2) 0.2550(2) 0.34310(17) 0.0311(9) Uani d . 1 C
C101 0.0072(3) 0.0883(2) 0.5052(2) 0.0516(13) Uani d . 1 C
C12 0.7757(3) -0.0652(3) 0.3350(4) 0.078(2) Uani d . 1 C
H12A 0.8045 -0.0918 0.36 0.117 Uiso calc R 1 H
H12B 0.7568 -0.0931 0.3047 0.117 Uiso calc R 1 H
H12C 0.7395 -0.0461 0.3578 0.117 Uiso calc R 1 H
C16 0.7753(2) 0.1663(3) 0.03859(19) 0.0455(12) Uani d . 1 C
C102 0.0693(3) 0.1001(3) 0.4734(2) 0.0669(17) Uani d . 1 C
H10D 0.1073 0.0967 0.4997 0.1 Uiso calc R 1 H
H10E 0.0681 0.1442 0.4564 0.1 Uiso calc R 1 H
H10F 0.0738 0.0672 0.4428 0.1 Uiso calc R 1 H

loop_
_atom_site_aniso_label
_atom_site_aniso_U_11
_atom_site_aniso_U_22
_atom_site_aniso_U_33
_atom_site_aniso_U_12
_atom_site_aniso_U_13
_atom_site_aniso_U_23
Cu1 0.0238(2) 0.0260(2) 0.0236(2) 0.00236(18) 0.00119(18) 0.00550(17)
P1 0.0249(5) 0.0274(5) 0.0191(4) 0.0052(4) 0.0021(4) 0.0028(4)
P2 0.0246(5) 0.0267(5) 0.0195(4) 0.0035(4) 0.0018(4) 0.0022(4)
P3 0.0306(6) 0.0293(5) 0.0366(6) 0.0022(4) 0.0047(4) -0.0033(4)
F20 0.0649(18) 0.0403(14) 0.0292(13) -0.0176(13) -0.0010(12) 0.0129(11)
F6 0.0482(15) 0.0359(13) 0.0272(12) 0.0133(11) 0.0090(10) 0.0106(10)
F15 0.0389(14) 0.0315(12) 0.0382(14) 0.0040(10) 0.0046(11) -0.0013(10)
F10 0.0543(16) 0.0344(13) 0.0298(12) 0.0149(11) 0.0094(11) 0.0087(10)
F1 0.0442(15) 0.0381(14) 0.0409(14) -0.0046(11) -0.0037(12) 0.0042(11)
F8 0.0302(13) 0.0568(16) 0.0401(14) 0.0096(12) 0.0114(11) -0.0078(12)
F14 0.0464(16) 0.0492(16) 0.0521(17) 0.0213(13) 0.0016(13) -0.0134(13)
F19 0.0502(16) 0.0405(14) 0.0463(15) -0.0186(12) 0.0085(13) 0.0004(12)
F11 0.0473(15) 0.0368(14) 0.0378(14) -0.0068(11) 0.0148(12) -0.0037(11)
F7 0.0524(17) 0.0489(16) 0.0333(14) 0.0034(12) 0.0197(12) 0.0088(11)
F9 0.0506(16) 0.0424(14) 0.0423(15) 0.0250(12) 0.0021(12) -0.0031(11)
F5 0.0529(17) 0.0438(15) 0.0376(14) 0.0196(13) -0.0108(12) 0.0008(11)
F12 0.0362(15) 0.075(2) 0.0349(14) -0.0141(13) 0.0107(11) -0.0058(13)
F16 0.0430(15) 0.0521(16) 0.0363(13) -0.0166(12) -0.0087(11) 0.0218(12)
F101 0.0334(15) 0.075(2) 0.0592(18) 0.0068(14) -0.0081(13) -0.0333(16)
F17 0.064(2) 0.087(2) 0.0431(16) -0.0282(17) -0.0309(15) 0.0332(16)
F18 0.0360(15) 0.0590(18) 0.0506(16) -0.0099(13) -0.0141(12) 0.0009(13)
F13 0.0274(13) 0.086(2) 0.0373(14) 0.0201(13) 0.0062(11) -0.0114(14)
F4 0.0420(16) 0.086(2) 0.0407(15) 0.0282(15) -0.0101(13) 0.0081(14)
F2 0.065(2) 0.068(2) 0.061(2) -0.0344(17) -0.0162(16) 0.0123(16)
F102 0.0339(14) 0.0572(18) 0.0625(19) 0.0091(12) 0.0172(13) 0.0010(14)
F103 0.069(2) 0.0486(17) 0.0521(17) -0.0138(15) -0.0176(15) 0.0158(14)
F105 0.0294(14) 0.0596(18) 0.0673(19) -0.0007(13) -0.0055(13) -0.0176(15)
F3 0.0361(16) 0.116(3) 0.0555(19) -0.0200(17) -0.0178(14) 0.0166(19)
F100 0.057(2) 0.087(2) 0.080(2) 0.0182(18) 0.0287(18) 0.048(2)
F104 0.077(2) 0.0442(17) 0.091(2) -0.0230(16) 0.0314(19) -0.0362(17)
C4 0.033(2) 0.0196(17) 0.0226(17) 0.0004(15) 0.0019(15) 0.0014(14)
C35 0.029(2) 0.030(2) 0.036(2) -0.0040(16) 0.0089(17) 0.0005(17)
C19 0.0216(18) 0.0275(19) 0.0216(17) 0.0018(14) 0.0003(14) -0.0025(14)
N2 0.0219(16) 0.0266(16) 0.0276(17) -0.0011(12) 0.0014(13) -0.0033(13)
C20 0.030(2) 0.0255(19) 0.0262(19) 0.0005(15) -0.0005(16) 0.0018(15)
C3 0.029(2) 0.0275(19) 0.0248(18) 0.0075(15) 0.0006(15) -0.0051(15)
C22 0.023(2) 0.041(2) 0.028(2) 0.0015(17) 0.0015(16) -0.0079(17)
C7 0.027(2) 0.0222(18) 0.046(2) 0.0005(15) 0.0104(18) -0.0001(17)
N1 0.0240(16) 0.0251(15) 0.0234(15) -0.0022(12) 0.0001(12) 0.0026(12)
O101 0.113(4) 0.061(2) 0.052(2) 0.009(2) 0.029(2) 0.0179(19)
C25 0.0221(19) 0.036(2) 0.0192(17) 0.0018(15) -0.0001(14) -0.0035(15)
C21 0.028(2) 0.037(2) 0.0217(19) -0.0035(17) 0.0050(15) 0.0010(15)
C18 0.030(2) 0.050(3) 0.023(2) 0.0113(19) 0.0030(16) 0.0029(17)
C6 0.0253(19) 0.0225(17) 0.0247(18) 0.0000(14) 0.0050(15) -0.0053(14)
C34 0.021(2) 0.043(2) 0.037(2) 0.0001(17) -0.0038(17) 0.0013(18)
C31 0.0245(19) 0.0251(18) 0.0232(18) 0.0070(14) 0.0026(14) 0.0013(14)
C37 0.031(2) 0.0297(19) 0.0199(18) 0.0097(16) -0.0014(15) 0.0045(14)
C38 0.030(2) 0.0251(18) 0.0228(18) 0.0055(15) 0.0001(15) 0.0032(14)
C8 0.026(2) 0.027(2) 0.072(3) -0.0043(17) 0.015(2) -0.007(2)
C2 0.0223(19) 0.034(2) 0.035(2) 0.0007(16) -0.0012(16) -0.0048(17)
C33 0.031(2) 0.054(3) 0.030(2) -0.002(2) -0.0077(18) 0.0140(19)
C29 0.029(2) 0.045(2) 0.030(2) 0.0126(18) -0.0064(17) -0.0111(18)
C24 0.0261(19) 0.0297(19) 0.0220(18) 0.0023(15) -0.0007(15) -0.0012(15)
C28 0.020(2) 0.071(3) 0.0212(19) 0.011(2) -0.0015(15) -0.0074(19)
C23 0.028(2) 0.031(2) 0.027(2) 0.0058(16) -0.0029(16) -0.0041(15)
C9 0.019(2) 0.039(2) 0.060(3) -0.0027(17) 0.0072(19) -0.017(2)
C15 0.032(2) 0.068(3) 0.037(2) -0.017(2) 0.0033(19) 0.007(2)
C30 0.026(2) 0.038(2) 0.0249(19) 0.0057(17) -0.0048(16) -0.0037(16)
C1 0.0233(19) 0.029(2) 0.035(2) -0.0048(15) 0.0003(16) 0.0022(16)
C11 0.037(3) 0.038(2) 0.055(3) 0.0107(19) -0.005(2) 0.008(2)
C36 0.030(2) 0.035(2) 0.0220(18) 0.0013(16) 0.0068(16) 0.0031(15)
C5 0.0235(18) 0.0211(16) 0.0148(15) -0.0016(14) 0.0032(13) -0.0022(12)
C14 0.026(2) 0.046(2) 0.027(2) 0.0005(18) 0.0043(16) 0.0069(17)
C100 0.076(4) 0.050(3) 0.071(4) 0.001(3) 0.007(3) 0.000(3)
C17 0.026(2) 0.068(3) 0.027(2) 0.014(2) 0.0010(17) 0.008(2)
C13 0.0238(19) 0.041(2) 0.0200(18) 0.0058(16) 0.0036(15) 0.0011(16)
C32 0.026(2) 0.034(2) 0.032(2) -0.0031(16) 0.0000(16) 0.0130(16)
C10 0.024(2) 0.037(2) 0.039(2) 0.0033(17) -0.0009(17) -0.0073(18)
C27 0.023(2) 0.058(3) 0.024(2) -0.0074(19) -0.0002(16) -0.0049(18)
C26 0.029(2) 0.042(2) 0.0226(19) -0.0017(17) -0.0006(16) -0.0063(16)
C101 0.073(4) 0.030(2) 0.052(3) -0.001(2) 0.016(3) 0.000(2)
C12 0.033(3) 0.044(3) 0.157(7) -0.009(2) 0.024(3) 0.019(4)
C16 0.023(2) 0.081(4) 0.032(2) -0.007(2) -0.0028(18) 0.011(2)
C102 0.076(4) 0.075(4) 0.050(3) -0.015(3) 0.020(3) -0.005(3)

loop_
_atom_type_symbol
_atom_type_description
_atom_type_scat_dispersion_real
_atom_type_scat_dispersion_imag
_atom_type_scat_source
C C 0.0033 0.0016 'International Tables Vol C Tables 4.2.6.8 and 6.1.1.4'
H H 0 0 'International Tables Vol C Tables 4.2.6.8 and 6.1.1.4'
N N 0.0061 0.0033 'International Tables Vol C Tables 4.2.6.8 and 6.1.1.4'
F F 0.0171 0.0103 'International Tables Vol C Tables 4.2.6.8 and 6.1.1.4'
P P 0.1023 0.0942 'International Tables Vol C Tables 4.2.6.8 and 6.1.1.4'
Cu Cu 0.3201 1.2651 'International Tables Vol C Tables 4.2.6.8 and 6.1.1.4'
O O 0.0106 0.006 'International Tables Vol C Tables 4.2.6.8 and 6.1.1.4'

loop_
_geom_angle_atom_site_label_1
_geom_angle_atom_site_label_2
_geom_angle_atom_site_label_3
_geom_angle
N1 Cu1 N2 81.47(12)
N1 Cu1 P1 124.63(9)
N2 Cu1 P1 121.92(10)
N1 Cu1 P2 117.72(9)
N2 Cu1 P2 123.90(9)
P1 Cu1 P2 91.14(4)
C19 P1 C38 104.87(17)
C19 P1 C13 100.80(17)
C38 P1 C13 107.21(18)
C19 P1 Cu1 122.74(12)
C38 P1 Cu1 103.18(12)
C13 P1 Cu1 116.80(13)
C25 P2 C37 102.30(17)
C25 P2 C31 99.31(17)
C37 P2 C31 107.10(18)
C25 P2 Cu1 125.38(13)
C37 P2 Cu1 102.36(13)
C31 P2 Cu1 118.40(12)
F104 P3 F103 90.57(19)
F104 P3 F100 90.2(2)
F103 P3 F100 179.2(2)
F104 P3 F101 178.48(19)
F103 P3 F101 89.98(18)
F100 P3 F101 89.3(2)
F104 P3 F102 89.67(17)
F103 P3 F102 89.94(17)
F100 P3 F102 89.78(17)
F101 P3 F102 88.91(15)
F104 P3 F105 91.19(17)
F103 P3 F105 90.65(18)
F100 P3 F105 89.62(17)
F101 P3 F105 90.22(15)
F102 P3 F105 178.95(17)
C3 C4 C5 120.5(3)
C3 C4 H4 119.7
C5 C4 H4 119.7
F19 C35 C34 119.7(4)
F19 C35 C36 120.1(4)
C34 C35 C36 120.2(4)
C24 C19 C20 115.8(3)
C24 C19 P1 120.5(3)
C20 C19 P1 123.6(3)
C10 N2 C6 118.2(3)
C10 N2 Cu1 128.0(3)
C6 N2 Cu1 113.5(2)
F6 C20 C21 117.5(3)
F6 C20 C19 119.6(3)
C21 C20 C19 122.9(4)
C4 C3 C2 116.8(3)
C4 C3 C11 121.0(4)
C2 C3 C11 122.2(4)
F8 C22 C23 120.3(4)
F8 C22 C21 120.2(4)
C23 C22 C21 119.5(4)
C6 C7 C8 120.0(4)
C6 C7 H7 120
C8 C7 H7 120
C1 N1 C5 118.1(3)
C1 N1 Cu1 128.0(3)
C5 N1 Cu1 113.7(2)
C26 C25 C30 116.3(4)
C26 C25 P2 121.1(3)
C30 C25 P2 122.6(3)
F7 C21 C20 121.1(4)
F7 C21 C22 119.5(3)
C20 C21 C22 119.4(4)
F5 C18 C17 116.1(4)
F5 C18 C13 121.4(4)
C17 C18 C13 122.5(4)
N2 C6 C7 121.8(4)
N2 C6 C5 115.1(3)
C7 C6 C5 123.1(3)
F18 C34 C35 120.7(4)
F18 C34 C33 120.4(4)
C35 C34 C33 118.9(4)
C36 C31 C32 114.9(4)
C36 C31 P2 128.3(3)
C32 C31 P2 116.7(3)
C38 C37 P2 111.1(2)
C38 C37 H37A 109.4
P2 C37 H37A 109.4
C38 C37 H37B 109.4
P2 C37 H37B 109.4
H37A C37 H37B 108
C37 C38 P1 108.8(3)
C37 C38 H38A 109.9
P1 C38 H38A 109.9
C37 C38 H38B 109.9
P1 C38 H38B 109.9
H38A C38 H38B 108.3
C9 C8 C7 117.2(4)
C9 C8 C12 122.3(4)
C7 C8 C12 120.5(5)
C1 C2 C3 120.2(4)
C1 C2 H2 119.9
C3 C2 H2 119.9
F17 C33 C32 120.6(4)
F17 C33 C34 119.9(4)
C32 C33 C34 119.6(4)
F14 C29 C28 120.3(4)
F14 C29 C30 120.0(4)
C28 C29 C30 119.7(4)
F10 C24 C23 116.8(3)
F10 C24 C19 120.7(3)
C23 C24 C19 122.6(4)
F13 C28 C27 120.8(4)
F13 C28 C29 119.5(4)
C27 C28 C29 119.7(4)
F9 C23 C24 120.6(4)
F9 C23 C22 119.5(4)
C24 C23 C22 119.8(4)
C8 C9 C10 120.5(4)
C8 C9 H9 119.8
C10 C9 H9 119.8
F2 C15 C16 121.2(4)
F2 C15 C14 120.8(5)
C16 C15 C14 118.0(5)
F15 C30 C29 117.4(4)
F15 C30 C25 120.5(3)
C29 C30 C25 122.1(4)
N1 C1 C2 122.8(4)
N1 C1 H1 118.6
C2 C1 H1 118.6
C3 C11 H11A 109.5
C3 C11 H11B 109.5
H11A C11 H11B 109.5
C3 C11 H11C 109.5
H11A C11 H11C 109.5
H11B C11 H11C 109.5
F20 C36 C35 116.0(3)
F20 C36 C31 120.9(4)
C35 C36 C31 123.1(4)
N1 C5 C4 121.5(3)
N1 C5 C6 115.4(3)
C4 C5 C6 123.1(3)
F1 C14 C15 117.4(4)
F1 C14 C13 118.9(4)
C15 C14 C13 123.7(4)
C101 C100 H10A 109.5
C101 C100 H10B 109.5
H10A C100 H10B 109.5
C101 C100 H10C 109.5
H10A C100 H10C 109.5
H10B C100 H10C 109.5
F4 C17 C16 120.2(4)
F4 C17 C18 120.0(5)
C16 C17 C18 119.8(4)
C18 C13 C14 115.4(4)
C18 C13 P1 128.1(3)
C14 C13 P1 116.4(3)
F16 C32 C33 118.0(3)
F16 C32 C31 118.8(4)
C33 C32 C31 123.2(4)
N2 C10 C9 122.1(4)
N2 C10 H10 118.9
C9 C10 H10 118.9
F12 C27 C28 119.6(4)
F12 C27 C26 120.5(4)
C28 C27 C26 119.8(4)
F11 C26 C27 117.0(4)
F11 C26 C25 120.6(3)
C27 C26 C25 122.4(4)
O101 C101 C102 120.2(6)
O101 C101 C100 122.3(5)
C102 C101 C100 117.5(5)
C8 C12 H12A 109.5
C8 C12 H12B 109.5
H12A C12 H12B 109.5
C8 C12 H12C 109.5
H12A C12 H12C 109.5
H12B C12 H12C 109.5
F3 C16 C17 120.6(5)
F3 C16 C15 118.7(5)
C17 C16 C15 120.6(4)
C101 C102 H10D 109.5
C101 C102 H10E 109.5
H10D C102 H10E 109.5
C101 C102 H10F 109.5
H10D C102 H10F 109.5
H10E C102 H10F 109.5

loop_
_geom_bond_atom_site_label_1
_geom_bond_atom_site_label_2
_geom_bond_distance
Cu1 N1 2.018(3)
Cu1 N2 2.026(3)
Cu1 P1 2.2370(10)
Cu1 P2 2.2505(11)
P1 C19 1.834(4)
P1 C38 1.838(4)
P1 C13 1.842(4)
P2 C25 1.835(4)
P2 C37 1.838(4)
P2 C31 1.844(4)
P3 F104 1.571(3)
P3 F103 1.580(3)
P3 F100 1.584(3)
P3 F101 1.595(3)
P3 F102 1.608(3)
P3 F105 1.609(3)
F20 C36 1.344(4)
F6 C20 1.345(4)
F15 C30 1.344(5)
F10 C24 1.344(4)
F1 C14 1.348(5)
F8 C22 1.338(4)
F14 C29 1.343(5)
F19 C35 1.340(4)
F11 C26 1.337(5)
F7 C21 1.341(4)
F9 C23 1.339(4)
F5 C18 1.342(5)
F12 C27 1.338(5)
F16 C32 1.350(4)
F17 C33 1.335(5)
F18 C34 1.332(5)
F13 C28 1.332(5)
F4 C17 1.333(5)
F2 C15 1.332(6)
F3 C16 1.341(5)
C4 C3 1.387(5)
C4 C5 1.393(5)
C4 H4 0.95
C35 C34 1.368(6)
C35 C36 1.375(6)
C19 C24 1.388(5)
C19 C20 1.389(5)
N2 C10 1.342(5)
N2 C6 1.346(5)
C20 C21 1.367(5)
C3 C2 1.391(6)
C3 C11 1.500(5)
C22 C23 1.373(6)
C22 C21 1.387(6)
C7 C6 1.387(5)
C7 C8 1.390(6)
C7 H7 0.95
N1 C1 1.342(5)
N1 C5 1.349(4)
O101 C101 1.228(6)
C25 C26 1.386(6)
C25 C30 1.388(5)
C18 C17 1.386(6)
C18 C13 1.387(6)
C6 C5 1.487(5)
C34 C33 1.386(6)
C31 C36 1.385(5)
C31 C32 1.392(5)
C37 C38 1.533(5)
C37 H37A 0.99
C37 H37B 0.99
C38 H38A 0.99
C38 H38B 0.99
C8 C9 1.377(7)
C8 C12 1.507(6)
C2 C1 1.377(6)
C2 H2 0.95
C33 C32 1.373(6)
C29 C28 1.380(7)
C29 C30 1.383(6)
C24 C23 1.372(5)
C28 C27 1.366(7)
C9 C10 1.382(6)
C9 H9 0.95
C15 C16 1.384(7)
C15 C14 1.384(6)
C1 H1 0.95
C11 H11A 0.98
C11 H11B 0.98
C11 H11C 0.98
C14 C13 1.391(6)
C100 C101 1.506(8)
C100 H10A 0.98
C100 H10B 0.98
C100 H10C 0.98
C17 C16 1.363(7)
C10 H10 0.95
C27 C26 1.382(6)
C101 C102 1.466(8)
C12 H12A 0.98
C12 H12B 0.98
C12 H12C 0.98
C102 H10D 0.98
C102 H10E 0.98
C102 H10F 0.98

loop_
_geom_torsion_atom_site_label_1
_geom_torsion_atom_site_label_2
_geom_torsion_atom_site_label_3
_geom_torsion_atom_site_label_4
_geom_torsion
N1 Cu1 P1 C19 6.61(19)
N2 Cu1 P1 C19 -95.96(18)
P2 Cu1 P1 C19 132.00(15)
N1 Cu1 P1 C38 -111.03(17)
N2 Cu1 P1 C38 146.40(16)
P2 Cu1 P1 C38 14.36(13)
N1 Cu1 P1 C13 131.67(18)
N2 Cu1 P1 C13 29.09(19)
P2 Cu1 P1 C13 -102.94(15)
N1 Cu1 P2 C25 -104.21(18)
N2 Cu1 P2 C25 -5.52(19)
P1 Cu1 P2 C25 125.06(15)
N1 Cu1 P2 C37 140.77(16)
N2 Cu1 P2 C37 -120.54(17)
P1 Cu1 P2 C37 10.03(14)
N1 Cu1 P2 C31 23.34(17)
N2 Cu1 P2 C31 122.03(17)
P1 Cu1 P2 C31 -107.39(14)
C38 P1 C19 C24 137.5(3)
C13 P1 C19 C24 -111.3(3)
Cu1 P1 C19 C24 20.7(4)
C38 P1 C19 C20 -43.2(4)
C13 P1 C19 C20 68.1(4)
Cu1 P1 C19 C20 -160.0(3)
N1 Cu1 N2 C10 -178.4(3)
P1 Cu1 N2 C10 -52.7(4)
P2 Cu1 N2 C10 63.8(3)
N1 Cu1 N2 C6 8.2(2)
P1 Cu1 N2 C6 133.9(2)
P2 Cu1 N2 C6 -109.6(2)
C24 C19 C20 F6 177.8(3)
P1 C19 C20 F6 -1.6(5)
C24 C19 C20 C21 -0.4(6)
P1 C19 C20 C21 -179.7(3)
C5 C4 C3 C2 0.8(5)
C5 C4 C3 C11 -179.1(4)
N2 Cu1 N1 C1 171.3(3)
P1 Cu1 N1 C1 48.2(4)
P2 Cu1 N1 C1 -64.7(3)
N2 Cu1 N1 C5 -4.7(2)
P1 Cu1 N1 C5 -127.8(2)
P2 Cu1 N1 C5 119.3(2)
C37 P2 C25 C26 129.1(3)
C31 P2 C25 C26 -121.0(3)
Cu1 P2 C25 C26 14.0(4)
C37 P2 C25 C30 -50.0(4)
C31 P2 C25 C30 59.9(3)
Cu1 P2 C25 C30 -165.0(3)
F6 C20 C21 F7 0.7(6)
C19 C20 C21 F7 178.9(4)
F6 C20 C21 C22 -177.9(3)
C19 C20 C21 C22 0.3(6)
F8 C22 C21 F7 0.0(6)
C23 C22 C21 F7 -178.5(4)
F8 C22 C21 C20 178.7(4)
C23 C22 C21 C20 0.1(6)
C10 N2 C6 C7 -3.7(5)
Cu1 N2 C6 C7 170.4(3)
C10 N2 C6 C5 175.9(3)
Cu1 N2 C6 C5 -10.0(4)
C8 C7 C6 N2 3.4(6)
C8 C7 C6 C5 -176.1(4)
F19 C35 C34 F18 -0.3(6)
C36 C35 C34 F18 -178.9(4)
F19 C35 C34 C33 -179.5(4)
C36 C35 C34 C33 1.9(6)
C25 P2 C31 C36 -109.1(4)
C37 P2 C31 C36 -3.0(4)
Cu1 P2 C31 C36 111.9(3)
C25 P2 C31 C32 70.6(3)
C37 P2 C31 C32 176.7(3)
Cu1 P2 C31 C32 -68.4(3)
C25 P2 C37 C38 -170.2(3)
C31 P2 C37 C38 85.9(3)
Cu1 P2 C37 C38 -39.3(3)
P2 C37 C38 P1 54.5(3)
C19 P1 C38 C37 -171.4(2)
C13 P1 C38 C37 82.1(3)
Cu1 P1 C38 C37 -41.8(3)
C6 C7 C8 C9 -0.6(6)
C6 C7 C8 C12 179.5(5)
C4 C3 C2 C1 1.2(6)
C11 C3 C2 C1 -178.9(4)
F18 C34 C33 F17 -0.9(7)
C35 C34 C33 F17 178.4(4)
F18 C34 C33 C32 178.9(4)
C35 C34 C33 C32 -1.9(7)
C20 C19 C24 F10 -178.2(3)
P1 C19 C24 F10 1.2(5)
C20 C19 C24 C23 0.0(6)
P1 C19 C24 C23 179.4(3)
F14 C29 C28 F13 0.2(6)
C30 C29 C28 F13 179.8(3)
F14 C29 C28 C27 -179.3(4)
C30 C29 C28 C27 0.4(6)
F10 C24 C23 F9 1.5(6)
C19 C24 C23 F9 -176.8(4)
F10 C24 C23 C22 178.7(4)
C19 C24 C23 C22 0.4(6)
F8 C22 C23 F9 -1.8(6)
C21 C22 C23 F9 176.8(4)
F8 C22 C23 C24 -179.0(4)
C21 C22 C23 C24 -0.4(6)
C7 C8 C9 C10 -1.7(7)
C12 C8 C9 C10 178.2(5)
F14 C29 C30 F15 0.4(5)
C28 C29 C30 F15 -179.3(3)
F14 C29 C30 C25 179.7(4)
C28 C29 C30 C25 0.1(6)
C26 C25 C30 F15 178.3(3)
P2 C25 C30 F15 -2.6(5)
C26 C25 C30 C29 -1.0(6)
P2 C25 C30 C29 178.1(3)
C5 N1 C1 C2 1.0(6)
Cu1 N1 C1 C2 -174.8(3)
C3 C2 C1 N1 -2.2(6)
F19 C35 C36 F20 1.1(6)
C34 C35 C36 F20 179.7(4)
F19 C35 C36 C31 -178.3(4)
C34 C35 C36 C31 0.3(6)
C32 C31 C36 F20 178.3(4)
P2 C31 C36 F20 -2.0(6)
C32 C31 C36 C35 -2.3(6)
P2 C31 C36 C35 177.4(3)
C1 N1 C5 C4 1.0(5)
Cu1 N1 C5 C4 177.4(3)
C1 N1 C5 C6 -175.7(3)
Cu1 N1 C5 C6 0.7(4)
C3 C4 C5 N1 -2.0(5)
C3 C4 C5 C6 174.5(3)
N2 C6 C5 N1 6.3(4)
C7 C6 C5 N1 -174.2(3)
N2 C6 C5 C4 -170.4(3)
C7 C6 C5 C4 9.1(5)
F2 C15 C14 F1 -0.2(6)
C16 C15 C14 F1 179.4(4)
F2 C15 C14 C13 178.0(4)
C16 C15 C14 C13 -2.4(7)
F5 C18 C17 F4 0.2(6)
C13 C18 C17 F4 180.0(4)
F5 C18 C17 C16 179.9(4)
C13 C18 C17 C16 -0.4(6)
F5 C18 C13 C14 179.6(3)
C17 C18 C13 C14 -0.1(6)
F5 C18 C13 P1 4.6(6)
C17 C18 C13 P1 -175.1(3)
F1 C14 C13 C18 179.7(3)
C15 C14 C13 C18 1.5(6)
F1 C14 C13 P1 -4.6(5)
C15 C14 C13 P1 177.2(3)
C19 P1 C13 C18 -110.9(4)
C38 P1 C13 C18 -1.5(4)
Cu1 P1 C13 C18 113.6(3)
C19 P1 C13 C14 74.1(3)
C38 P1 C13 C14 -176.5(3)
Cu1 P1 C13 C14 -61.4(3)
F17 C33 C32 F16 0.9(7)
C34 C33 C32 F16 -178.9(4)
F17 C33 C32 C31 179.5(4)
C34 C33 C32 C31 -0.2(7)
C36 C31 C32 F16 -179.1(4)
P2 C31 C32 F16 1.1(5)
C36 C31 C32 C33 2.3(6)
P2 C31 C32 C33 -177.5(4)
C6 N2 C10 C9 1.3(6)
Cu1 N2 C10 C9 -171.8(3)
C8 C9 C10 N2 1.4(7)
F13 C28 C27 F12 -0.3(6)
C29 C28 C27 F12 179.2(4)
F13 C28 C27 C26 -179.2(4)
C29 C28 C27 C26 0.3(6)
F12 C27 C26 F11 -0.7(6)
C28 C27 C26 F11 178.2(4)
F12 C27 C26 C25 179.8(3)
C28 C27 C26 C25 -1.3(6)
C30 C25 C26 F11 -177.9(3)
P2 C25 C26 F11 3.0(5)
C30 C25 C26 C27 1.7(6)
P2 C25 C26 C27 -177.5(3)
F4 C17 C16 F3 -0.2(7)
C18 C17 C16 F3 -179.9(4)
F4 C17 C16 C15 179.1(4)
C18 C17 C16 C15 -0.5(7)
F2 C15 C16 F3 0.9(7)
C14 C15 C16 F3 -178.8(4)
F2 C15 C16 C17 -178.5(4)
C14 C15 C16 C17 1.8(7)
